data_2013418
loop_
_publ_author_name
'Sbai, F.'
'Regragui, R.'
'Essassi, E., M.'
'Kenz, A.'
'Pierrot, M.'

_publ_section_title
;
 Complexation du 2-[(5-m\'ethylpyrazolyl)m\'ethyle]benzimidazole par
 les chlorures de cuivre et de cadmium
;
_journal_issue 8
_journal_name_full 'Acta Crystallographica Section C'
_journal_page_first m334
_journal_page_last m336
_journal_paper_doi 10.1107/S0108270103013945
_journal_volume 59
_journal_year 2003
_chemical_formula_iupac '[Cd2 Cl4 (C12 H12 N4)2]'
_chemical_formula_moiety 'C24 H24 Cd2 Cl4 N8'
_chemical_formula_sum 'C24 H24 Cd2 Cl4 N8'
_chemical_formula_weight 791.13
_chemical_name_systematic
;
?
;
_space_group_IT_number 2
_symmetry_cell_setting triclinic
_symmetry_space_group_name_Hall '-P 1'
_symmetry_space_group_name_H-M 'P -1'
_atom_sites_solution_hydrogens geom
_atom_sites_solution_primary direct
_atom_sites_solution_secondary difmap
_cell_angle_alpha 92.8610(10)
_cell_angle_beta 112.0140(10)
_cell_angle_gamma 105.4930(10)
_cell_formula_units_Z 1
_cell_length_a 7.8306(2)
_cell_length_b 9.7979(3)
_cell_length_c 10.1976(4)
_cell_measurement_reflns_used 10163
_cell_measurement_temperature 293(2)
_cell_measurement_theta_max 26.
_cell_measurement_theta_min 2
_cell_volume 689.07(4)
_computing_data_collection 'KappaCCD (Nonius, 1998) '
_computing_data_reduction 'Denzo and Scalepak (Otwinowski & Minor, 1997)'
_computing_molecular_graphics 'ORTEPIII (Burnett & Johnson, 1996)'
_computing_publication_material 'SHELXL97 (Sheldrick, 1997)'
_computing_structure_refinement 'SHELXL97 (Sheldrick, 1997)'
_computing_structure_solution 'SHELXS97 (Sheldrick, 1990)'
_diffrn_ambient_temperature 293(2)
_diffrn_measured_fraction_theta_full 0.917
_diffrn_measured_fraction_theta_max 0.917
_diffrn_measurement_device_type KappaCCD
_diffrn_measurement_method '\f scan'
_diffrn_radiation_monochromator graphite
_diffrn_radiation_source 'fine-focus sealed tube'
_diffrn_radiation_type MoK\a
_diffrn_radiation_wavelength 0.71073
_diffrn_reflns_av_R_equivalents 0.027
_diffrn_reflns_av_sigmaI/netI 0.0264
_diffrn_reflns_limit_h_max 9
_diffrn_reflns_limit_h_min 0
_diffrn_reflns_limit_k_max 11
_diffrn_reflns_limit_k_min -12
_diffrn_reflns_limit_l_max 11
_diffrn_reflns_limit_l_min -12
_diffrn_reflns_number 10163
_diffrn_reflns_theta_full 26.46
_diffrn_reflns_theta_max 26.
_diffrn_reflns_theta_min 2.82
_diffrn_standards_decay_% 0
_diffrn_standards_interval_count 0
_diffrn_standards_interval_time 0
_diffrn_standards_number 0
_exptl_absorpt_coefficient_mu 1.962
_exptl_absorpt_correction_type none
_exptl_crystal_colour colourless
_exptl_crystal_density_diffrn 1.906
_exptl_crystal_density_method 'not measured'
_exptl_crystal_description Needle
_exptl_crystal_F_000 388
_exptl_crystal_size_max 0.20
_exptl_crystal_size_mid 0.08
_exptl_crystal_size_min 0.05
_refine_diff_density_max 0.346
_refine_diff_density_min -0.473
_refine_ls_extinction_method none
_refine_ls_goodness_of_fit_ref 1.092
_refine_ls_hydrogen_treatment constr
_refine_ls_matrix_type full
_refine_ls_number_parameters 173
_refine_ls_number_reflns 2614
_refine_ls_number_restraints 0
_refine_ls_restrained_S_all 1.092
_refine_ls_R_factor_all 0.0236
_refine_ls_R_factor_gt 0.0215
_refine_ls_shift/su_max 0.000
_refine_ls_shift/su_mean 0.000
_refine_ls_structure_factor_coef Fsqd
_refine_ls_weighting_details 'calc w=1/[\s^2^(Fo^2^)+(0.0041P)^2^+0.8027P] where P=(Fo^2^+2Fc^2^)/3'
_refine_ls_weighting_scheme calc
_refine_ls_wR_factor_gt 0.0495
_refine_ls_wR_factor_ref 0.0511
_reflns_number_gt 2474
_reflns_number_total 2614
_reflns_threshold_expression >2\s(I)
_cod_data_source_file dn1026.cif
_cod_data_source_block II
_cod_database_code 2013418
_cod_database_fobs_code 2013418

loop_
_symmetry_equiv_pos_as_xyz
'x, y, z'
'-x, -y, -z'

loop_
_atom_site_label
_atom_site_fract_x
_atom_site_fract_y
_atom_site_fract_z
_atom_site_U_iso_or_equiv
_atom_site_adp_type
_atom_site_calc_flag
_atom_site_refinement_flags
_atom_site_occupancy
_atom_site_disorder_assembly
_atom_site_disorder_group
_atom_site_type_symbol
Cd1 0.27325(3) 0.336088(19) 0.47595(2) 0.02774(7) Uani d . 1 . . Cd
Cl3 -0.03141(10) 0.33503(8) 0.28348(8) 0.04374(17) Uani d . 1 . . Cl
Cl2 0.56172(10) 0.38913(7) 0.40148(8) 0.03556(15) Uani d . 1 . . Cl
N1 0.2474(3) 0.0970(2) 0.4594(2) 0.0284(4) Uani d . 1 . . N
N8 0.2560(3) -0.1181(2) 0.5112(2) 0.0337(5) Uani d . 1 . . N
H8 0.2621 -0.1874 0.5596 0.040 Uiso calc R 1 . . H
N12 0.2414(3) 0.2942(2) 0.6848(2) 0.0330(5) Uani d . 1 . . N
N13 0.2332(4) 0.3980(2) 0.7738(3) 0.0366(5) Uani d . 1 . . N
H13 0.2133 0.4770 0.7494 0.044 Uiso calc R 1 . . H
C2 0.2329(3) 0.0118(3) 0.3394(3) 0.0287(5) Uani d . 1 . . C
C3 0.2122(4) 0.0431(3) 0.2043(3) 0.0369(6) Uani d . 1 . . C
H3 0.2076 0.1332 0.1815 0.044 Uiso calc R 1 . . H
C4 0.1985(4) -0.0644(3) 0.1050(3) 0.0413(6) Uani d . 1 . . C
H4 0.1832 -0.0467 0.0131 0.050 Uiso calc R 1 . . H
C5 0.2072(4) -0.1989(3) 0.1391(3) 0.0432(7) Uani d . 1 . . C
H5 0.1989 -0.2684 0.0695 0.052 Uiso calc R 1 . . H
C6 0.2275(4) -0.2320(3) 0.2722(3) 0.0413(7) Uani d . 1 . . C
H6 0.2332 -0.3220 0.2947 0.050 Uiso calc R 1 . . H
C7 0.2392(4) -0.1239(3) 0.3715(3) 0.0310(5) Uani d . 1 . . C
C9 0.2613(3) 0.0142(3) 0.5594(3) 0.0278(5) Uani d . 1 . . C
C10 0.2836(4) 0.0500(3) 0.7095(3) 0.0332(6) Uani d . 1 . . C
H10A 0.4079 0.0420 0.7720 0.040 Uiso calc R 1 . . H
H10B 0.1851 -0.0243 0.7238 0.040 Uiso calc R 1 . . H
C11 0.2728(3) 0.1912(3) 0.7619(3) 0.0284(5) Uani d . 1 . . C
C14 0.2595(4) 0.3633(3) 0.9036(3) 0.0363(6) Uani d . 1 . . C
C15 0.2882(4) 0.2321(3) 0.8999(3) 0.0366(6) Uani d . 1 . . C
H15 0.3132 0.1799 0.9749 0.044 Uiso calc R 1 . . H
C16 0.2523(5) 0.4585(4) 1.0182(3) 0.0481(7) Uani d . 1 . . C
H16A 0.3503 0.5496 1.0398 0.072 Uiso calc R 1 . . H
H16B 0.2748 0.4149 1.1029 0.072 Uiso calc R 1 . . H
H16C 0.1272 0.4726 0.9861 0.072 Uiso calc R 1 . . H

loop_
_atom_site_aniso_label
_atom_site_aniso_U_11
_atom_site_aniso_U_22
_atom_site_aniso_U_33
_atom_site_aniso_U_12
_atom_site_aniso_U_13
_atom_site_aniso_U_23
Cd1 0.03186(11) 0.02158(11) 0.03359(11) 0.00968(7) 0.01548(8) 0.01136(8)
Cl3 0.0408(4) 0.0419(4) 0.0461(4) 0.0201(3) 0.0090(3) 0.0142(3)
Cl2 0.0427(3) 0.0232(3) 0.0500(4) 0.0088(3) 0.0294(3) 0.0076(3)
N1 0.0311(10) 0.0206(11) 0.0367(11) 0.0096(8) 0.0155(9) 0.0093(9)
N8 0.0397(12) 0.0211(12) 0.0405(12) 0.0122(9) 0.0135(10) 0.0114(10)
N12 0.0468(13) 0.0263(12) 0.0339(11) 0.0157(10) 0.0211(10) 0.0120(10)
N13 0.0513(14) 0.0282(13) 0.0413(13) 0.0192(11) 0.0247(11) 0.0131(10)
C2 0.0262(12) 0.0217(13) 0.0382(13) 0.0073(10) 0.0131(10) 0.0053(11)
C3 0.0437(15) 0.0284(15) 0.0420(15) 0.0104(12) 0.0208(13) 0.0099(12)
C4 0.0474(16) 0.0350(17) 0.0404(15) 0.0082(13) 0.0200(13) 0.0034(13)
C5 0.0453(16) 0.0326(17) 0.0482(17) 0.0103(13) 0.0176(14) -0.0040(14)
C6 0.0463(16) 0.0254(15) 0.0527(17) 0.0157(12) 0.0173(14) 0.0069(13)
C7 0.0276(12) 0.0249(14) 0.0387(14) 0.0083(10) 0.0108(11) 0.0075(11)
C9 0.0231(11) 0.0205(13) 0.0393(13) 0.0067(9) 0.0115(10) 0.0092(11)
C10 0.0403(14) 0.0235(14) 0.0375(14) 0.0105(11) 0.0161(12) 0.0139(11)
C11 0.0271(12) 0.0258(14) 0.0348(13) 0.0080(10) 0.0144(10) 0.0126(11)
C14 0.0377(14) 0.0347(16) 0.0407(15) 0.0105(12) 0.0202(12) 0.0095(13)
C15 0.0447(15) 0.0350(16) 0.0386(14) 0.0154(12) 0.0225(12) 0.0175(13)
C16 0.062(2) 0.045(2) 0.0484(17) 0.0190(16) 0.0327(16) 0.0077(15)

loop_
_atom_type_symbol
_atom_type_description
_atom_type_scat_dispersion_real
_atom_type_scat_dispersion_imag
_atom_type_scat_source
C C 0.0033 0.0016 'International Tables Vol C Tables 4.2.6.8 and 6.1.1.4'
H H 0.0000 0.0000 'International Tables Vol C Tables 4.2.6.8 and 6.1.1.4'
Cd Cd -0.8075 1.2024 'International Tables Vol C Tables 4.2.6.8 and 6.1.1.4'
Cl Cl 0.1484 0.1585 'International Tables Vol C Tables 4.2.6.8 and 6.1.1.4'
N N 0.0061 0.0033 'International Tables Vol C Tables 4.2.6.8 and 6.1.1.4'

loop_
_geom_angle_atom_site_label_1
_geom_angle_atom_site_label_2
_geom_angle_atom_site_label_3
_geom_angle_site_symmetry_3
_geom_angle
_geom_angle_publ_flag
N12 Cd1 N1 . 80.44(8) y
N12 Cd1 Cl3 . 112.74(6) y
N1 Cd1 Cl3 . 102.18(6) y
N12 Cd1 Cl2 . 133.64(6) y
N1 Cd1 Cl2 . 91.02(5) y
Cl3 Cd1 Cl2 . 113.61(3) y
N12 Cd1 Cl2 2_666 86.40(6) y
N1 Cd1 Cl2 2_666 154.17(6) y
Cl3 Cd1 Cl2 2_666 103.40(2) y
Cl2 Cd1 Cl2 2_666 82.09(2) y
Cd1 Cl2 Cd1 2_666 97.91(2) y
C9 N1 C2 . 105.6(2) ?
C9 N1 Cd1 . 129.45(18) ?
C2 N1 Cd1 . 124.67(16) ?
C9 N8 C7 . 108.6(2) ?
C9 N8 H8 . 125.7 ?
C7 N8 H8 . 125.7 ?
C11 N12 N13 . 105.2(2) ?
C11 N12 Cd1 . 131.02(18) ?
N13 N12 Cd1 . 121.92(15) ?
C14 N13 N12 . 112.3(2) ?
C14 N13 H13 . 123.8 ?
N12 N13 H13 . 123.8 ?
C3 C2 C7 . 120.5(2) ?
C3 C2 N1 . 130.2(2) ?
C7 C2 N1 . 109.3(2) ?
C4 C3 C2 . 117.4(3) ?
C4 C3 H3 . 121.3 ?
C2 C3 H3 . 121.3 ?
C3 C4 C5 . 121.5(3) ?
C3 C4 H4 . 119.3 ?
C5 C4 H4 . 119.3 ?
C6 C5 C4 . 122.0(3) ?
C6 C5 H5 . 119.0 ?
C4 C5 H5 . 119.0 ?
C5 C6 C7 . 116.4(3) ?
C5 C6 H6 . 121.8 ?
C7 C6 H6 . 121.8 ?
N8 C7 C6 . 132.8(2) ?
N8 C7 C2 . 104.9(2) ?
C6 C7 C2 . 122.3(3) ?
N1 C9 N8 . 111.6(2) ?
N1 C9 C10 . 128.9(2) ?
N8 C9 C10 . 119.5(2) ?
C9 C10 C11 . 120.6(2) ?
C9 C10 H10A . 107.2 ?
C11 C10 H10A . 107.2 ?
C9 C10 H10B . 107.2 ?
C11 C10 H10B . 107.2 ?
H10A C10 H10B . 106.8 ?
N12 C11 C15 . 109.8(2) ?
N12 C11 C10 . 125.9(2) ?
C15 C11 C10 . 124.3(2) ?
N13 C14 C15 . 105.9(2) ?
N13 C14 C16 . 122.1(3) ?
C15 C14 C16 . 131.9(3) ?
C14 C15 C11 . 106.8(2) ?
C14 C15 H15 . 126.6 ?
C11 C15 H15 . 126.6 ?
C14 C16 H16A . 109.5 ?
C14 C16 H16B . 109.5 ?
H16A C16 H16B . 109.5 ?
C14 C16 H16C . 109.5 ?
H16A C16 H16C . 109.5 ?
H16B C16 H16C . 109.5 ?

loop_
_geom_bond_atom_site_label_1
_geom_bond_atom_site_label_2
_geom_bond_site_symmetry_2
_geom_bond_distance
_geom_bond_publ_flag
Cd1 N12 . 2.280(2) y
Cd1 N1 . 2.289(2) y
Cd1 Cl3 . 2.4533(7) y
Cd1 Cl2 . 2.5783(6) y
Cd1 Cl2 2_666 2.6600(7) y
N1 C9 . 1.325(3) ?
N1 C2 . 1.397(3) ?
N8 C9 . 1.348(3) ?
N8 C7 . 1.378(4) ?
N8 H8 . 0.8600 ?
N12 C11 . 1.328(3) ?
N12 N13 . 1.360(3) ?
N13 C14 . 1.337(4) ?
N13 H13 . 0.8600 ?
C2 C3 . 1.386(4) ?
C2 C7 . 1.394(3) ?
C3 C4 . 1.378(4) ?
C3 H3 . 0.9300 ?
C4 C5 . 1.392(4) ?
C4 H4 . 0.9300 ?
C5 C6 . 1.372(4) ?
C5 H5 . 0.9300 ?
C6 C7 . 1.389(4) ?
C6 H6 . 0.9300 ?
C9 C10 . 1.486(4) ?
C10 C11 . 1.492(4) ?
C10 H10A . 0.9700 ?
C10 H10B . 0.9700 ?
C11 C15 . 1.395(4) ?
C14 C15 . 1.364(4) ?
C14 C16 . 1.486(4) ?
C15 H15 . 0.9300 ?
C16 H16A . 0.9600 ?
C16 H16B . 0.9600 ?
C16 H16C . 0.9600 ?

loop_
_geom_hbond_atom_site_label_D
_geom_hbond_atom_site_label_H
_geom_hbond_atom_site_label_A
_geom_hbond_site_symmetry_A
_geom_hbond_distance_DH
_geom_hbond_distance_HA
_geom_hbond_distance_DA
_geom_hbond_angle_DHA
N8 H8 Cl2 2_656 0.86 2.66 3.345(2) 137.1
N8 H8 Cl3 2_556 0.86 2.99 3.633(2) 133.6
N13 H13 Cl3 2_566 0.86 2.58 3.369(2) 153.6
N13 H13 Cl2 2_666 0.86 2.86 3.295(2) 113.1
